data_7029544
loop_
_publ_author_name
'Zhang, Su-Yun'
'He, Zhang-Zhen'
'Yang, Ming'
'Guo, Wen-Bin'
'Tang, Ying-Ying'

_publ_section_title
;
 Synthesis and magnetic properties of a new polymorph of Cu2(VO4)(OH) with
 a quasi-2D layer structure.
;
_journal_issue 9
_journal_name_full 'Dalton transactions (Cambridge, England : 2003)'
_journal_page_first 3521
_journal_page_last 3527
_journal_paper_doi 10.1039/c3dt53009d
_journal_volume 43
_journal_year 2014
_chemical_formula_moiety 'H Cu2 O5 V'
_chemical_formula_sum 'Cu2 H O5 V'
_chemical_formula_weight 259.03
_chemical_name_systematic
; 
 ? 
;
_space_group_IT_number 19
_symmetry_cell_setting &#x00A1;&#x00AE;orthorhombic&#x00A1;&#x00AF;
_symmetry_space_group_name_Hall 'P 2ac 2ab'
_symmetry_space_group_name_H-M 'P 21 21 21'
_atom_sites_solution_hydrogens geom
_atom_sites_solution_primary direct
_atom_sites_solution_secondary difmap
_audit_creation_method SHELXL-97
_cell_angle_alpha 90.00
_cell_angle_beta 90.00
_cell_angle_gamma 90.00
_cell_formula_units_Z 8
_cell_length_a 6.053(2)
_cell_length_b 8.560(4)
_cell_length_c 14.963(6)
_cell_measurement_reflns_used 2318
_cell_measurement_temperature 293(2)
_cell_measurement_theta_max 27.4585
_cell_measurement_theta_min 2.7226
_cell_volume 775.3(5)
_computing_cell_refinement 'CrystalClear (Rigaku Inc., 2008)'
_computing_data_collection 'CrystalClear (Rigaku Inc., 2008)'
_computing_data_reduction 'CrystalClear (Rigaku Inc., 2008)'
_computing_structure_refinement 'SHELXL-97 (Sheldrick, 1997)'
_computing_structure_solution 'SHELXS-97 (Sheldrick, 1990)'
_diffrn_ambient_temperature 293(2)
_diffrn_measured_fraction_theta_full 0.993
_diffrn_measured_fraction_theta_max 0.993
_diffrn_measurement_device_type &#x00A1;&#x00AE;Mercury70&#x00A1;&#x00AF;
_diffrn_measurement_method CCD_Profile_fitting
_diffrn_radiation_monochromator graphite
_diffrn_radiation_source 'fine-focus sealed tube'
_diffrn_radiation_type MoK\a
_diffrn_radiation_wavelength 0.71073
_diffrn_reflns_av_R_equivalents 0.0284
_diffrn_reflns_av_sigmaI/netI 0.0295
_diffrn_reflns_limit_h_max 7
_diffrn_reflns_limit_h_min -7
_diffrn_reflns_limit_k_max 11
_diffrn_reflns_limit_k_min -11
_diffrn_reflns_limit_l_max 19
_diffrn_reflns_limit_l_min -18
_diffrn_reflns_number 6067
_diffrn_reflns_theta_full 27.49
_diffrn_reflns_theta_max 27.49
_diffrn_reflns_theta_min 2.72
_exptl_absorpt_coefficient_mu 13.130
_exptl_absorpt_correction_T_max 1.0000
_exptl_absorpt_correction_T_min 0.7273
_exptl_absorpt_correction_type multi-scan
_exptl_crystal_colour 'dark red'
_exptl_crystal_density_diffrn 4.439
_exptl_crystal_density_method 'not measured'
_exptl_crystal_description Prism
_exptl_crystal_F_000 976
_exptl_crystal_size_max 0.1000
_exptl_crystal_size_mid 0.0500
_exptl_crystal_size_min 0.0500
_refine_diff_density_max 0.469
_refine_diff_density_min -0.616
_refine_diff_density_rms 0.127
_refine_ls_abs_structure_details 'Flack H D (1983), Acta Cryst. A39, 876-881'
_refine_ls_abs_structure_Flack 0.53(2)
_refine_ls_extinction_method none
_refine_ls_goodness_of_fit_ref 1.053
_refine_ls_hydrogen_treatment constr
_refine_ls_matrix_type full
_refine_ls_number_parameters 146
_refine_ls_number_reflns 1773
_refine_ls_number_restraints 0
_refine_ls_restrained_S_all 1.053
_refine_ls_R_factor_all 0.0234
_refine_ls_R_factor_gt 0.0216
_refine_ls_shift/su_max 0.001
_refine_ls_shift/su_mean 0.000
_refine_ls_structure_factor_coef Fsqd
_refine_ls_weighting_details 'calc w=1/[\s^2^(Fo^2^)+(0.0198P)^2^+0.2894P] where P=(Fo^2^+2Fc^2^)/3'
_refine_ls_weighting_scheme calc
_refine_ls_wR_factor_gt 0.0426
_refine_ls_wR_factor_ref 0.0433
_reflns_number_gt 1697
_reflns_number_total 1773
_reflns_threshold_expression >2sigma(I)
_cod_data_source_file c3dt53009d.cif
_cod_data_source_block 1
_cod_depositor_comments
;
The following automatic conversions were performed:

'_exptl_absorpt_correction_type' value 'Multi-scan' changed to
'multi-scan' according to
/usr/data/users/saulius/crontab/automatic-downloads/current/RSC/lib/dictionaries/cif_core.dic
dictionary named 'cif_core.dic' version 2.4.2 from 2011-04-26.

Automatic conversion script
Id: cif_fix_values 2281 2013-09-26 08:29:07Z andrius 
;
_cod_original_cell_volume 775.2(6)
_cod_original_sg_symbol_H-M &#x00A1;&#x00AE;P2(1)2(1)2(1)&#x00A1;&#x00AF;
_cod_original_formula_sum 'H Cu2 O5 V'
_cod_database_code 7029544

loop_
_symmetry_equiv_pos_as_xyz
'x, y, z'
'-x+1/2, -y, z+1/2'
'-x, y+1/2, -z+1/2'
'x+1/2, -y+1/2, -z'

loop_
_atom_site_label
_atom_site_type_symbol
_atom_site_fract_x
_atom_site_fract_y
_atom_site_fract_z
_atom_site_U_iso_or_equiv
_atom_site_adp_type
_atom_site_occupancy
_atom_site_symmetry_multiplicity
_atom_site_calc_flag
_atom_site_refinement_flags
Cu1 Cu -0.27375(12) 0.33689(5) 0.92639(3) 0.01583(13) Uani 1 1 d .
Cu2 Cu -0.02362(8) 0.61979(7) 0.86004(3) 0.00687(11) Uani 1 1 d .
Cu3 Cu 0.23590(9) 0.89767(4) 0.78517(3) 0.00710(10) Uani 1 1 d .
Cu4 Cu 0.46926(8) 0.62209(7) 0.86397(3) 0.00708(11) Uani 1 1 d .
V1 V -0.77225(12) 0.27778(6) 0.84478(4) 0.00529(13) Uani 1 1 d .
V2 V 0.71599(12) 0.93794(6) 0.91993(4) 0.00508(13) Uani 1 1 d .
O1 O -0.7813(6) 0.2081(3) 0.94754(16) 0.0149(6) Uani 1 1 d .
O2 O -0.7532(5) 0.1222(2) 0.77242(15) 0.0085(5) Uani 1 1 d .
O3 O -1.0205(4) 0.3914(4) 0.8249(2) 0.0088(6) Uani 1 1 d .
O4 O -0.5381(5) 0.3939(4) 0.83191(19) 0.0077(6) Uani 1 1 d .
O5 O -0.2758(5) 0.5638(3) 0.93746(15) 0.0072(5) Uani 1 1 d .
H5 H -0.2418 0.6084 0.9863 0.009 Uiso 1 1 d R
O6 O 0.2289(5) 0.6722(2) 0.78552(15) 0.0054(5) Uani 1 1 d .
H6 H 0.2400 0.6284 0.7347 0.007 Uiso 1 1 d R
O7 O 0.4710(5) 0.8533(4) 0.8788(2) 0.0120(6) Uani 1 1 d .
O8 O 0.7260(5) 1.1284(3) 0.88743(16) 0.0123(5) Uani 1 1 d .
O9 O 0.9448(5) 0.8451(4) 0.8783(2) 0.0132(6) Uani 1 1 d .
O10 O 0.7170(5) 0.9234(3) 1.03062(16) 0.0124(6) Uani 1 1 d .

loop_
_atom_site_aniso_label
_atom_site_aniso_U_11
_atom_site_aniso_U_22
_atom_site_aniso_U_33
_atom_site_aniso_U_23
_atom_site_aniso_U_13
_atom_site_aniso_U_12
Cu1 0.0367(4) 0.00477(18) 0.0061(2) 0.00007(16) -0.0013(3) 0.0003(2)
Cu2 0.0065(2) 0.0057(2) 0.0084(3) -0.0004(2) 0.00137(18) -0.00035(18)
Cu3 0.0096(2) 0.00417(17) 0.0076(2) 0.00072(15) -0.0029(2) -0.00050(19)
Cu4 0.0066(2) 0.0051(2) 0.0096(3) 0.0000(2) -0.00291(18) 0.00040(18)
V1 0.0066(3) 0.0046(2) 0.0047(3) -0.0001(2) -0.0004(3) 0.0003(3)
V2 0.0065(4) 0.0044(2) 0.0043(3) -0.0001(2) 0.0005(3) 0.0001(3)
O1 0.0234(19) 0.0141(12) 0.0072(13) 0.0018(10) 0.0006(13) -0.0011(14)
O2 0.0082(14) 0.0073(10) 0.0101(12) 0.0010(9) -0.0029(13) 0.0020(13)
O3 0.0090(15) 0.0061(15) 0.0115(16) -0.0004(12) -0.0023(11) -0.0001(11)
O4 0.0075(14) 0.0059(15) 0.0098(15) -0.0008(12) -0.0017(11) 0.0004(11)
O5 0.0077(15) 0.0071(10) 0.0068(12) -0.0018(9) -0.0017(12) -0.0014(12)
O6 0.0069(14) 0.0052(10) 0.0042(11) -0.0019(8) 0.0003(13) 0.0012(11)
O7 0.0128(15) 0.0078(14) 0.0154(16) 0.0024(13) -0.0080(12) 0.0002(12)
O8 0.0196(15) 0.0055(10) 0.0116(12) -0.0017(9) 0.0001(13) -0.0017(15)
O9 0.0126(15) 0.0065(14) 0.0203(16) -0.0022(13) 0.0071(13) 0.0001(12)
O10 0.0095(16) 0.0188(12) 0.0089(12) 0.0024(11) 0.0031(14) 0.0006(13)

loop_
_atom_type_symbol
_atom_type_description
_atom_type_scat_dispersion_real
_atom_type_scat_dispersion_imag
_atom_type_scat_source
O O 0.0106 0.0060 'International Tables Vol C Tables 4.2.6.8 and 6.1.1.4'
V V 0.3005 0.5294 'International Tables Vol C Tables 4.2.6.8 and 6.1.1.4'
Cu Cu 0.3201 1.2651 'International Tables Vol C Tables 4.2.6.8 and 6.1.1.4'
H H 0.0000 0.0000 'International Tables Vol C Tables 4.2.6.8 and 6.1.1.4'

loop_
_geom_angle_atom_site_label_1
_geom_angle_atom_site_label_2
_geom_angle_atom_site_label_3
_geom_angle
_geom_angle_site_symmetry_1
_geom_angle_site_symmetry_3
O8 Cu1 O1 96.56(11) 1_445 4_557
O8 Cu1 O5 166.78(10) 1_445 .
O1 Cu1 O5 96.64(10) 4_557 .
O8 Cu1 O4 90.62(12) 1_445 .
O1 Cu1 O4 131.26(14) 4_557 .
O5 Cu1 O4 80.10(12) . .
O8 Cu1 O3 89.32(12) 1_445 1_655
O1 Cu1 O3 137.08(14) 4_557 1_655
O5 Cu1 O3 81.50(12) . 1_655
O4 Cu1 O3 90.94(10) . 1_655
O8 Cu1 Cu2 131.29(9) 1_445 .
O1 Cu1 Cu2 119.57(9) 4_557 .
O5 Cu1 Cu2 39.93(8) . .
O4 Cu1 Cu2 88.59(8) . .
O3 Cu1 Cu2 42.02(8) 1_655 .
O8 Cu1 Cu4 131.85(9) 1_445 1_455
O1 Cu1 Cu4 116.68(9) 4_557 1_455
O5 Cu1 Cu4 39.02(8) . 1_455
O4 Cu1 Cu4 41.35(8) . 1_455
O3 Cu1 Cu4 88.53(8) 1_655 1_455
Cu2 Cu1 Cu4 60.82(3) . 1_455
O6 Cu2 O9 85.95(11) . 1_455
O6 Cu2 O5 178.73(11) . .
O9 Cu2 O5 94.69(11) 1_455 .
O6 Cu2 O3 93.83(11) . 1_655
O9 Cu2 O3 171.40(13) 1_455 1_655
O5 Cu2 O3 85.70(11) . 1_655
O6 Cu2 O10 86.86(11) . 4_467
O9 Cu2 O10 97.18(12) 1_455 4_467
O5 Cu2 O10 91.97(11) . 4_467
O3 Cu2 O10 91.39(11) 1_655 4_467
O6 Cu2 O2 88.12(10) . 3_456
O9 Cu2 O2 92.99(11) 1_455 3_456
O5 Cu2 O2 92.94(10) . 3_456
O3 Cu2 O2 78.41(10) 1_655 3_456
O10 Cu2 O2 168.31(9) 4_467 3_456
O6 Cu2 Cu4 39.09(7) . .
O9 Cu2 Cu4 95.07(9) 1_455 .
O5 Cu2 Cu4 139.70(8) . .
O3 Cu2 Cu4 90.12(8) 1_655 .
O10 Cu2 Cu4 48.02(8) 4_467 .
O2 Cu2 Cu4 125.41(7) 3_456 .
O6 Cu2 Cu1 140.07(7) . .
O9 Cu2 Cu1 133.98(9) 1_455 .
O5 Cu2 Cu1 39.30(7) . .
O3 Cu2 Cu1 46.88(9) 1_655 .
O10 Cu2 Cu1 87.32(7) 4_467 .
O2 Cu2 Cu1 89.77(6) 3_456 .
Cu4 Cu2 Cu1 119.96(3) . .
O6 Cu3 O2 174.44(10) . 1_665
O6 Cu3 O7 80.01(12) . .
O2 Cu3 O7 103.30(12) 1_665 .
O6 Cu3 O3 87.89(12) . 3_456
O2 Cu3 O3 88.23(12) 1_665 3_456
O7 Cu3 O3 165.87(13) . 3_456
O6 Cu3 O9 77.60(11) . 1_455
O2 Cu3 O9 106.37(11) 1_665 1_455
O7 Cu3 O9 94.74(11) . 1_455
O3 Cu3 O9 89.70(12) 3_456 1_455
O6 Cu3 Cu4 38.82(8) . .
O2 Cu3 Cu4 143.80(8) 1_665 .
O7 Cu3 Cu4 41.45(9) . .
O3 Cu3 Cu4 125.57(9) 3_456 .
O9 Cu3 Cu4 88.19(8) 1_455 .
O6 Cu4 O5 176.21(10) . 1_655
O6 Cu4 O7 81.34(10) . .
O5 Cu4 O7 100.76(11) 1_655 .
O6 Cu4 O4 93.13(10) . 1_655
O5 Cu4 O4 84.49(10) 1_655 1_655
O7 Cu4 O4 172.52(13) . 1_655
O6 Cu4 O10 87.29(11) . 4_467
O5 Cu4 O10 95.61(11) 1_655 4_467
O7 Cu4 O10 95.65(11) . 4_467
O4 Cu4 O10 89.09(11) 1_655 4_467
O6 Cu4 Cu2 39.75(8) . .
O5 Cu4 Cu2 142.81(8) 1_655 .
O7 Cu4 Cu2 90.80(8) . .
O4 Cu4 Cu2 88.10(8) 1_655 .
O10 Cu4 Cu2 47.79(7) 4_467 .
O6 Cu4 Cu3 39.12(6) . .
O5 Cu4 Cu3 142.55(7) 1_655 .
O7 Cu4 Cu3 42.49(9) . .
O4 Cu4 Cu3 131.39(9) 1_655 .
O10 Cu4 Cu3 95.34(7) 4_467 .
Cu2 Cu4 Cu3 61.67(2) . .
O6 Cu4 Cu1 139.07(7) . 1_655
O5 Cu4 Cu1 38.79(7) 1_655 1_655
O7 Cu4 Cu1 139.54(9) . 1_655
O4 Cu4 Cu1 45.99(8) 1_655 1_655
O10 Cu4 Cu1 89.59(7) 4_467 1_655
Cu2 Cu4 Cu1 120.80(3) . 1_655
Cu3 Cu4 Cu1 174.47(2) . 1_655
O1 V1 O2 107.97(12) . .
O1 V1 O4 109.66(15) . .
O2 V1 O4 108.52(14) . .
O1 V1 O3 108.60(15) . .
O2 V1 O3 111.58(14) . .
O4 V1 O3 110.47(11) . .
O10 V2 O8 110.89(12) . .
O10 V2 O9 108.93(15) . .
O8 V2 O9 108.16(15) . .
O10 V2 O7 108.73(15) . .
O8 V2 O7 108.90(15) . .
O9 V2 O7 111.25(13) . .
V1 O1 Cu1 169.78(17) . 4_457
V1 O2 Cu3 134.87(14) . 1_445
V1 O2 Cu2 119.25(12) . 3_446
Cu3 O2 Cu2 93.09(9) 1_445 3_446
V1 O3 Cu2 118.89(15) . 1_455
V1 O3 Cu3 130.97(17) . 3_446
Cu2 O3 Cu3 99.96(13) 1_455 3_446
V1 O3 Cu1 110.44(15) . 1_455
Cu2 O3 Cu1 91.10(12) 1_455 1_455
Cu3 O3 Cu1 96.52(11) 3_446 1_455
V1 O4 Cu4 123.07(16) . 1_455
V1 O4 Cu1 113.32(15) . .
Cu4 O4 Cu1 92.65(12) 1_455 .
Cu1 O5 Cu4 102.19(12) . 1_455
Cu1 O5 Cu2 100.77(12) . .
Cu4 O5 Cu2 102.56(11) 1_455 .
Cu4 O6 Cu3 102.06(11) . .
Cu4 O6 Cu2 101.16(11) . .
Cu3 O6 Cu2 104.45(12) . .
V2 O7 Cu4 116.88(16) . .
V2 O7 Cu3 138.89(19) . .
Cu4 O7 Cu3 96.06(13) . .
V2 O8 Cu1 145.26(15) . 1_665
V2 O9 Cu2 125.91(17) . 1_655
V2 O9 Cu3 138.71(18) . 1_655
Cu2 O9 Cu3 91.91(12) 1_655 1_655
V2 O10 Cu2 138.11(17) . 4_567
V2 O10 Cu4 136.15(17) . 4_567
Cu2 O10 Cu4 84.20(9) 4_567 4_567

loop_
_geom_bond_atom_site_label_1
_geom_bond_atom_site_label_2
_geom_bond_distance
_geom_bond_site_symmetry_2
Cu1 O8 1.877(2) 1_445
Cu1 O1 1.926(3) 4_557
Cu1 O5 1.949(2) .
Cu1 O4 2.190(3) .
Cu1 O3 2.207(3) 1_655
Cu1 Cu2 3.0235(11) .
Cu1 Cu4 3.0416(11) 1_455
Cu2 O6 1.945(3) .
Cu2 O9 1.957(3) 1_455
Cu2 O5 1.975(3) .
Cu2 O3 2.024(3) 1_655
Cu2 O10 2.221(3) 4_467
Cu2 O2 2.399(3) 3_456
Cu2 Cu4 2.9838(13) .
Cu3 O6 1.930(2) .
Cu3 O2 1.932(2) 1_665
Cu3 O7 2.032(3) .
Cu3 O3 2.102(3) 3_456
Cu3 O9 2.291(3) 1_455
Cu3 Cu4 2.9916(11) .
Cu4 O6 1.918(3) .
Cu4 O5 1.959(3) 1_655
Cu4 O7 1.991(3) .
Cu4 O4 2.012(3) 1_655
Cu4 O10 2.229(3) 4_467
Cu4 Cu1 3.0416(11) 1_655
V1 O1 1.650(2) .
V1 O2 1.720(2) .
V1 O4 1.742(3) .
V1 O3 1.814(3) .
V2 O10 1.661(3) .
V2 O8 1.702(2) .
V2 O9 1.714(3) .
V2 O7 1.762(3) .
O1 Cu1 1.926(3) 4_457
O2 Cu3 1.932(2) 1_445
O2 Cu2 2.399(3) 3_446
O3 Cu2 2.024(3) 1_455
O3 Cu3 2.102(3) 3_446
O3 Cu1 2.207(3) 1_455
O4 Cu4 2.012(3) 1_455
O5 Cu4 1.959(3) 1_455
O8 Cu1 1.877(2) 1_665
O9 Cu2 1.957(3) 1_655
O9 Cu3 2.291(3) 1_655
O10 Cu2 2.221(3) 4_567
O10 Cu4 2.229(3) 4_567
